data_2201171
loop_
_publ_author_name
'Lensink, Cornelis'
'Gainsford, Graeme J.'

_publ_section_title Dichloro{<i>N</i>-[2-(\h^5^-indenyl)ethyl]-<i>p</i>-tolylsulfonamido-\k<i>N</i>}titanium
_journal_issue 6
_journal_name_full 'Acta Crystallographica Section E'
_journal_page_first m296
_journal_page_last m297
_journal_paper_doi 10.1107/S1600536802007821
_journal_volume 58
_journal_year 2002
_chemical_formula_iupac '[Ti Cl2 (C18 H17 N O2 S)]'
_chemical_formula_moiety 'C18 H17 Cl2 N O2 S Ti'
_chemical_formula_structural 'Ti (C18 H17 N O2 S) CL2'
_chemical_formula_sum 'C18 H17 Cl2 N O2 S Ti'
_chemical_formula_weight 430.19
_chemical_name_systematic
;
 ?
;
_space_group_IT_number 14
_symmetry_cell_setting monoclinic
_symmetry_space_group_name_Hall '-P 2ybc'
_symmetry_space_group_name_H-M 'P 1 21/c 1'
_atom_sites_solution_hydrogens geom
_atom_sites_solution_primary direct
_atom_sites_solution_secondary difmap
_audit_creation_method SHELXL-97
_cell_angle_alpha 90.00
_cell_angle_beta 96.961(3)
_cell_angle_gamma 90.00
_cell_formula_units_Z 4
_cell_length_a 7.3761(8)
_cell_length_b 17.3967(19)
_cell_length_c 13.9155(15)
_cell_measurement_reflns_used 2012
_cell_measurement_temperature 163(2)
_cell_measurement_theta_max 23.5
_cell_measurement_theta_min 3.7
_cell_volume 1772.5(3)
_computing_cell_refinement SMART
_computing_data_collection 'SMART (Siemens, 1996)'
_computing_data_reduction
;
SAINT (Siemens, 1996) and SADABS (Sheldrick, 1996)
;
_computing_molecular_graphics
;
ORTEP in PLATON (Spek, 1990)
;
_computing_publication_material
;
SHELXL97
;
_computing_structure_refinement 'SHELXL97 (Sheldrick, 1997)'
_computing_structure_solution 'SHELXS97 (Sheldrick, 1997)'
_diffrn_ambient_temperature 163(2)
_diffrn_detector_area_resol_mean 8.192
_diffrn_measured_fraction_theta_full 0.816
_diffrn_measured_fraction_theta_max 0.816
_diffrn_measurement_device_type 'Siemens CCD area-detector'
_diffrn_measurement_method '\f and \w'
_diffrn_radiation_monochromator graphite
_diffrn_radiation_source 'fine-focus sealed tube'
_diffrn_radiation_type MoK\a
_diffrn_radiation_wavelength 0.71073
_diffrn_reflns_av_R_equivalents 0.0471
_diffrn_reflns_av_sigmaI/netI 0.0949
_diffrn_reflns_limit_h_max 7
_diffrn_reflns_limit_h_min -9
_diffrn_reflns_limit_k_max 17
_diffrn_reflns_limit_k_min -19
_diffrn_reflns_limit_l_max 14
_diffrn_reflns_limit_l_min -17
_diffrn_reflns_number 4699
_diffrn_reflns_theta_full 26.27
_diffrn_reflns_theta_max 26.27
_diffrn_reflns_theta_min 3.02
_diffrn_standards_number 0
_exptl_absorpt_coefficient_mu 0.914
_exptl_absorpt_correction_T_max 0.848
_exptl_absorpt_correction_T_min 0.700
_exptl_absorpt_correction_type multi-scan
_exptl_absorpt_process_details '(Blessing, 1995)'
_exptl_crystal_colour 'Dark Red'
_exptl_crystal_density_diffrn 1.612
_exptl_crystal_density_method 'not measured'
_exptl_crystal_description Block
_exptl_crystal_F_000 880
_exptl_crystal_size_max 0.5
_exptl_crystal_size_mid 0.24
_exptl_crystal_size_min 0.18
_refine_diff_density_max 0.630
_refine_diff_density_min -0.514
_refine_ls_extinction_method none
_refine_ls_goodness_of_fit_ref 1.169
_refine_ls_hydrogen_treatment constr
_refine_ls_matrix_type full
_refine_ls_number_parameters 284
_refine_ls_number_reflns 2932
_refine_ls_number_restraints 54
_refine_ls_restrained_S_all 1.160
_refine_ls_R_factor_all 0.1195
_refine_ls_R_factor_gt 0.0866
_refine_ls_shift/su_max 0.007
_refine_ls_shift/su_mean 0.000
_refine_ls_structure_factor_coef Fsqd
_refine_ls_weighting_details 'calc w = 1/[\s^2^(Fo^2^)+(0.0635P)^2^+3.4344P] where P = (Fo^2^+2Fc^2^)/3'
_refine_ls_weighting_scheme calc
_refine_ls_wR_factor_gt 0.1662
_refine_ls_wR_factor_ref 0.1808
_reflns_number_gt 2208
_reflns_number_total 2932
_reflns_threshold_expression I>2\s(I)
_cod_data_source_file ob6130.cif
_cod_data_source_block I
_cod_depositor_comments
;
The following automatic conversions were performed:
'_geom_bond_publ_flag' value 'Y' changed to 'y' according to
'/home/saulius/struct/CIF-dictionaries/cif_core.dic' dictionary named
'cif_core.dic' version 2.4.1 from 2010-06-29 (12 times).

Automatic conversion script
Id: cif_fix_enum 1527 2010-12-29 10:47:43Z saulius 

The following automatic conversions were performed:

'_geom_bond_publ_flag' value 'Y' changed to 'y' according to
/home/saulius/struct/CIF-dictionaries/cif_core.dic dictionary named
'cif_core.dic' version 2.4.1 from 2010-06-29 (12
times).

'_geom_angle_publ_flag' value 'Y' changed to 'y' according
to /home/saulius/struct/CIF-dictionaries/cif_core.dic dictionary
named 'cif_core.dic' version 2.4.1 from 2010-06-29 (3 times).

Automatic conversion script
Id: cif_fix_values 1715 2011-07-08 13:25:40Z adriana 
;
_cod_original_sg_symbol_H-M 'P 21/c'
_cod_original_formula_sum 'C18 H17 Cl2 N1 O2 S1 Ti1'
_cod_database_code 2201171
_cod_database_fobs_code 2201171

loop_
_symmetry_equiv_pos_as_xyz
'x, y, z'
'-x, y+1/2, -z+1/2'
'-x, -y, -z'
'x, -y-1/2, z-1/2'

loop_
_atom_site_label
_atom_site_fract_x
_atom_site_fract_y
_atom_site_fract_z
_atom_site_U_iso_or_equiv
_atom_site_adp_type
_atom_site_calc_flag
_atom_site_refinement_flags
_atom_site_occupancy
_atom_site_disorder_assembly
_atom_site_disorder_group
_atom_site_type_symbol
Ti1 0.44140(15) 0.67491(7) 0.88089(8) 0.0221(3) Uani d . 1 A . Ti
Cl2 0.7029(2) 0.68374(11) 0.98356(12) 0.0345(5) Uani d . 1 . . Cl
S1 0.5009(2) 0.51642(10) 0.81898(13) 0.0290(5) Uani d . 1 . . S
Cl1 0.4896(2) 0.72736(10) 0.73824(12) 0.0298(5) Uani d . 1 . . Cl
O1 0.6436(6) 0.5709(3) 0.8085(3) 0.0387(13) Uani d . 1 A . O
O2 0.5458(7) 0.4484(3) 0.8733(4) 0.0420(14) Uani d . 1 A . O
N1 0.3544(7) 0.5691(3) 0.8648(4) 0.0234(13) Uani d . 1 A . N
C1 0.413(3) 0.4841(10) 0.7058(12) 0.022(3) Uani d PU 0.54(2) A 1 C
C2 0.421(3) 0.5305(8) 0.6264(10) 0.035(4) Uani d PU 0.54(2) A 1 C
H2 0.4711 0.5808 0.6343 0.042 Uiso calc PR 0.54(2) A 1 H
C3 0.359(3) 0.5049(9) 0.5384(10) 0.050(6) Uani d PU 0.54(2) A 1 C
H3 0.3742 0.5358 0.4837 0.060 Uiso calc PR 0.54(2) A 1 H
C4 0.274(3) 0.4341(14) 0.5248(15) 0.040(4) Uani d PU 0.54(2) A 1 C
C5 0.266(8) 0.387(2) 0.607(3) 0.031(7) Uani d PU 0.54(2) A 1 C
H5 0.2160 0.3363 0.6000 0.038 Uiso calc PR 0.54(2) A 1 H
C6 0.330(11) 0.414(4) 0.696(3) 0.030(5) Uani d PU 0.54(2) A 1 C
H6 0.3167 0.3844 0.7519 0.036 Uiso calc PR 0.54(2) A 1 H
C7 0.198(3) 0.4051(9) 0.4270(9) 0.061(6) Uani d PU 0.54(2) A 1 C
H7A 0.2233 0.4423 0.3775 0.092 Uiso calc PR 0.54(2) A 1 H
H7B 0.0657 0.3981 0.4248 0.092 Uiso calc PR 0.54(2) A 1 H
H7C 0.2550 0.3557 0.4147 0.092 Uiso calc PR 0.54(2) A 1 H
C1' 0.376(3) 0.4910(9) 0.7013(9) 0.026(5) Uani d PRU 0.46(2) A 2 C
C2' 0.318(3) 0.5468(9) 0.6329(9) 0.033(4) Uani d PRU 0.46(2) A 2 C
H2' 0.3419 0.5998 0.6455 0.040 Uiso calc PR 0.46(2) A 2 H
C3' 0.224(3) 0.5226(11) 0.5456(12) 0.039(5) Uani d PU 0.46(2) A 2 C
H3' 0.1828 0.5602 0.4984 0.047 Uiso calc PR 0.46(2) A 2 H
C4' 0.190(3) 0.4468(17) 0.5248(19) 0.039(5) Uani d PU 0.46(2) A 2 C
C5' 0.237(9) 0.398(3) 0.592(3) 0.033(5) Uani d PU 0.46(2) A 2 C
H5' 0.2009 0.3464 0.5794 0.040 Uiso calc PR 0.46(2) A 2 H
C6' 0.336(13) 0.414(6) 0.682(4) 0.038(8) Uani d PU 0.46(2) A 2 C
H6' 0.3746 0.3740 0.7266 0.046 Uiso calc PR 0.46(2) A 2 H
C7' 0.093(3) 0.4264(16) 0.4261(16) 0.061(6) Uani d PU 0.46(2) A 2 C
H7'A 0.0587 0.4736 0.3899 0.091 Uiso calc PR 0.46(2) A 2 H
H7'B -0.0170 0.3965 0.4337 0.091 Uiso calc PR 0.46(2) A 2 H
H7'C 0.1745 0.3958 0.3906 0.091 Uiso calc PR 0.46(2) A 2 H
C8 0.1815(9) 0.5322(4) 0.8834(5) 0.0313(17) Uani d . 1 . . C
H8A 0.2047 0.4798 0.9096 0.038 Uiso calc R 1 A . H
H8B 0.0963 0.5287 0.8228 0.038 Uiso calc R 1 . . H
C9 0.1015(9) 0.5829(4) 0.9568(5) 0.0288(16) Uani d . 1 A . C
H9A -0.0336 0.5805 0.9459 0.035 Uiso calc R 1 . . H
H9B 0.1420 0.5642 1.0231 0.035 Uiso calc R 1 . . H
C10 0.1634(8) 0.6639(4) 0.9463(5) 0.0245(15) Uani d . 1 . . C
C11 0.2902(9) 0.7026(4) 1.0119(5) 0.0289(17) Uani d . 1 A . C
H11 0.3301 0.6857 1.0798 0.035 Uiso calc R 1 . . H
C12 0.3353(9) 0.7735(4) 0.9724(5) 0.0289(16) Uani d . 1 . . C
H12 0.4125 0.8144 1.0074 0.035 Uiso calc R 1 A . H
C13 0.2215(9) 0.7831(4) 0.8824(5) 0.0270(16) Uani d . 1 A . C
C14 0.1195(9) 0.7135(4) 0.8657(5) 0.0253(16) Uani d . 1 A . C
C15 -0.0045(9) 0.7052(4) 0.7799(5) 0.0298(17) Uani d . 1 . . C
H15 -0.0737 0.6595 0.7677 0.036 Uiso calc R 1 A . H
C16 -0.0216(10) 0.7642(5) 0.7157(5) 0.039(2) Uani d . 1 A . C
H16 -0.1025 0.7592 0.6575 0.047 Uiso calc R 1 . . H
C17 0.0795(10) 0.8335(4) 0.7340(5) 0.0354(19) Uani d . 1 . . C
H17 0.0617 0.8741 0.6882 0.042 Uiso calc R 1 A . H
C18 0.1997(9) 0.8432(4) 0.8141(5) 0.0318(17) Uani d . 1 A . C
H18 0.2679 0.8894 0.8242 0.038 Uiso calc R 1 . . H

loop_
_atom_site_aniso_label
_atom_site_aniso_U_11
_atom_site_aniso_U_22
_atom_site_aniso_U_33
_atom_site_aniso_U_12
_atom_site_aniso_U_13
_atom_site_aniso_U_23
Ti1 0.0213(6) 0.0233(8) 0.0207(6) -0.0002(5) -0.0011(5) 0.0010(5)
Cl2 0.0280(9) 0.0414(12) 0.0313(10) 0.0015(8) -0.0083(7) -0.0056(8)
S1 0.0349(10) 0.0222(11) 0.0301(10) 0.0038(8) 0.0051(8) 0.0004(8)
Cl1 0.0344(10) 0.0299(11) 0.0254(9) 0.0016(7) 0.0051(7) 0.0036(7)
O1 0.039(3) 0.039(3) 0.039(3) -0.008(2) 0.007(2) -0.005(2)
O2 0.051(3) 0.026(3) 0.048(3) 0.011(2) 0.003(3) 0.007(2)
N1 0.024(3) 0.021(3) 0.026(3) 0.001(2) 0.004(2) -0.003(2)
C1 0.019(7) 0.019(7) 0.027(6) 0.009(5) 0.000(6) -0.003(5)
C2 0.070(13) 0.006(8) 0.030(7) 0.009(7) 0.015(8) 0.002(5)
C3 0.087(18) 0.036(9) 0.024(6) -0.002(8) 0.000(8) 0.011(6)
C4 0.040(13) 0.050(10) 0.029(6) 0.003(10) 0.004(9) -0.007(6)
C5 0.022(18) 0.022(11) 0.047(8) 0.004(10) -0.010(8) 0.001(6)
C6 0.042(10) 0.016(8) 0.033(8) -0.004(7) 0.009(10) -0.002(10)
C7 0.071(16) 0.068(14) 0.041(7) 0.009(11) -0.012(10) -0.021(8)
C1' 0.018(11) 0.032(9) 0.028(8) 0.010(8) -0.001(7) -0.017(7)
C2' 0.038(12) 0.033(9) 0.028(8) 0.009(8) 0.004(8) -0.005(6)
C3' 0.039(13) 0.043(9) 0.033(8) -0.003(9) -0.002(7) 0.006(7)
C4' 0.031(13) 0.046(10) 0.041(8) -0.001(11) 0.010(10) -0.013(7)
C5' 0.015(17) 0.021(10) 0.064(14) 0.008(11) 0.001(13) -0.020(7)
C6' 0.042(13) 0.024(8) 0.049(14) 0.000(10) 0.005(14) -0.006(13)
C7' 0.041(14) 0.080(18) 0.059(10) -0.009(11) -0.002(10) -0.032(11)
C8 0.033(4) 0.022(4) 0.038(4) -0.006(3) -0.001(3) 0.000(3)
C9 0.031(4) 0.023(4) 0.034(4) -0.002(3) 0.008(3) 0.001(3)
C10 0.023(3) 0.030(5) 0.021(3) 0.003(3) 0.006(3) 0.001(3)
C11 0.033(4) 0.036(5) 0.017(3) 0.006(3) 0.001(3) -0.002(3)
C12 0.038(4) 0.017(4) 0.029(4) 0.001(3) -0.005(3) -0.006(3)
C13 0.029(4) 0.024(4) 0.028(4) 0.004(3) 0.003(3) 0.001(3)
C14 0.027(4) 0.026(4) 0.024(4) 0.003(3) 0.007(3) -0.002(3)
C15 0.023(4) 0.042(5) 0.023(4) 0.003(3) -0.004(3) -0.003(3)
C16 0.032(4) 0.057(6) 0.026(4) 0.008(4) -0.003(3) 0.001(4)
C17 0.039(4) 0.039(5) 0.029(4) 0.021(4) 0.007(4) 0.022(3)
C18 0.026(4) 0.028(5) 0.042(5) 0.002(3) 0.006(4) 0.003(3)

loop_
_atom_type_symbol
_atom_type_description
_atom_type_scat_dispersion_real
_atom_type_scat_dispersion_imag
_atom_type_scat_source
C C 0.0033 0.0016 'International Tables Vol C Tables 4.2.6.8 and 6.1.1.4'
H H 0.0000 0.0000 'International Tables Vol C Tables 4.2.6.8 and 6.1.1.4'
N N 0.0061 0.0033 'International Tables Vol C Tables 4.2.6.8 and 6.1.1.4'
O O 0.0106 0.0060 'International Tables Vol C Tables 4.2.6.8 and 6.1.1.4'
S S 0.1246 0.1234 'International Tables Vol C Tables 4.2.6.8 and 6.1.1.4'
Cl Cl 0.1484 0.1585 'International Tables Vol C Tables 4.2.6.8 and 6.1.1.4'
Ti Ti 0.2776 0.4457 'International Tables Vol C Tables 4.2.6.8 and 6.1.1.4'

loop_
_geom_angle_atom_site_label_1
_geom_angle_atom_site_label_2
_geom_angle_atom_site_label_3
_geom_angle
_geom_angle_publ_flag
N1 Ti1 Cl1 111.43(16) y
N1 Ti1 Cl2 112.32(17) y
Cl1 Ti1 Cl2 108.40(8) y
N1 Ti1 C11 96.0(2) no
Cl1 Ti1 C11 139.20(19) ?
Cl2 Ti1 C11 86.76(18) ?
N1 Ti1 C12 129.0(2) ?
Cl1 Ti1 C12 106.47(18) ?
Cl2 Ti1 C12 85.51(18) ?
C11 Ti1 C12 35.3(2) ?
N1 Ti1 C10 71.2(2) ?
Cl1 Ti1 C10 127.80(18) ?
Cl2 Ti1 C10 118.55(17) ?
C11 Ti1 C10 35.0(2) ?
C12 Ti1 C10 58.7(2) ?
N1 Ti1 C14 86.9(2) ?
Cl1 Ti1 C14 93.90(16) ?
Cl2 Ti1 C14 141.12(16) ?
C11 Ti1 C14 56.9(2) ?
C12 Ti1 C14 57.3(2) ?
C10 Ti1 C14 34.3(2) ?
N1 Ti1 C13 120.6(2) ?
Cl1 Ti1 C13 82.72(16) ?
Cl2 Ti1 C13 116.76(17) ?
C11 Ti1 C13 57.0(2) ?
C12 Ti1 C13 34.4(2) ?
C10 Ti1 C13 57.2(2) ?
C14 Ti1 C13 33.7(2) ?
O2 S1 O1 118.5(3) ?
O2 S1 N1 112.8(3) ?
O1 S1 N1 101.5(3) ?
O2 S1 C1 104.6(6) ?
O1 S1 C1 108.7(6) ?
N1 S1 C1 110.7(7) ?
O2 S1 C1' 109.5(5) ?
O1 S1 C1' 111.3(5) ?
N1 S1 C1' 101.6(7) ?
C1 S1 C1' 9.0(10) ?
O2 S1 Ti1 131.2(2) ?
O1 S1 Ti1 63.1(2) ?
N1 S1 Ti1 38.4(2) ?
C1 S1 Ti1 121.4(6) ?
C1' S1 Ti1 114.3(6) ?
C8 N1 S1 117.3(4) ?
C8 N1 Ti1 131.8(4) ?
S1 N1 Ti1 110.8(3) ?
C6 C1 C2 120(2) ?
C6 C1 S1 120(2) ?
C2 C1 S1 119.7(12) ?
C3 C2 C1 119.9(14) ?
C3 C2 H2 120.0 ?
C1 C2 H2 120.0 ?
C2 C3 C4 121.5(15) ?
C2 C3 H3 119.2 ?
C4 C3 H3 119.2 ?
C3 C4 C5 118(2) ?
C3 C4 C7 122.6(18) ?
C5 C4 C7 119(2) ?
C6 C5 C4 119(4) ?
C6 C5 H5 120.5 ?
C4 C5 H5 120.5 ?
C5 C6 C1 121(4) ?
C5 C6 H6 119.7 ?
C1 C6 H6 119.7 ?
C4 C7 H7A 109.5 ?
C4 C7 H7B 109.5 ?
H7A C7 H7B 109.5 ?
C4 C7 H7C 109.5 ?
H7A C7 H7C 109.5 ?
H7B C7 H7C 109.5 ?
C2' C1' C6' 120(3) ?
C2' C1' S1 121.5(5) ?
C6' C1' S1 118(3) ?
C3' C2' C1' 117.8(10) ?
C3' C2' H2' 121.1 ?
C1' C2' H2' 121.1 ?
C4' C3' C2' 122.6(19) ?
C4' C3' H3' 118.7 ?
C2' C3' H3' 118.7 ?
C5' C4' C3' 117(3) ?
C5' C4' C7' 124(3) ?
C3' C4' C7' 118(2) ?
C4' C5' C6' 126(5) ?
C4' C5' H5' 116.8 ?
C6' C5' H5' 117.3 ?
C5' C6' C1' 116(6) ?
C5' C6' H6' 121.3 ?
C1' C6' H6' 122.1 ?
C4' C7' H7'A 109.5 ?
C4' C7' H7'B 109.5 ?
H7'A C7' H7'B 109.5 ?
C4' C7' H7'C 109.5 ?
H7'A C7' H7'C 109.5 ?
H7'B C7' H7'C 109.5 ?
N1 C8 C9 106.3(5) ?
N1 C8 H8A 110.5 ?
C9 C8 H8A 110.5 ?
N1 C8 H8B 110.5 ?
C9 C8 H8B 110.5 ?
H8A C8 H8B 108.7 ?
C10 C9 C8 109.5(5) ?
C10 C9 H9A 109.8 ?
C8 C9 H9A 109.8 ?
C10 C9 H9B 109.8 ?
C8 C9 H9B 109.8 ?
H9A C9 H9B 108.2 ?
C11 C10 C14 107.1(6) ?
C11 C10 C9 125.4(6) ?
C14 C10 C9 127.3(6) ?
C11 C10 Ti1 70.6(4) ?
C14 C10 Ti1 76.8(3) ?
C9 C10 Ti1 113.9(4) ?
C10 C11 C12 109.8(6) ?
C10 C11 Ti1 74.5(4) ?
C12 C11 Ti1 73.4(4) ?
C10 C11 H11 124.9 ?
C12 C11 H11 124.9 ?
Ti1 C11 H11 124.9 ?
C11 C12 C13 107.7(6) ?
C11 C12 Ti1 71.3(4) ?
C13 C12 Ti1 78.9(4) ?
C11 C12 H12 125.5 ?
C13 C12 H12 125.5 ?
Ti1 C12 H12 125.5 ?
C18 C13 C14 120.3(6) ?
C18 C13 C12 133.3(7) ?
C14 C13 C12 106.5(6) ?
C18 C13 Ti1 125.3(4) ?
C14 C13 Ti1 71.8(4) ?
C12 C13 Ti1 66.7(4) ?
C10 C14 C15 131.7(6) ?
C10 C14 C13 108.7(6) ?
C15 C14 C13 119.6(6) ?
C10 C14 Ti1 68.9(4) ?
C15 C14 Ti1 124.2(4) ?
C13 C14 Ti1 74.5(4) ?
C16 C15 C14 118.5(7) ?
C16 C15 H15 120.8 ?
C14 C15 H15 120.8 ?
C15 C16 C17 121.2(7) ?
C15 C16 H16 119.4 ?
C17 C16 H16 119.4 ?
C18 C17 C16 122.1(7) ?
C18 C17 H17 119.0 ?
C16 C17 H17 119.0 ?
C17 C18 C13 118.4(7) ?
C17 C18 H18 120.8 ?
C13 C18 H18 120.8 ?

loop_
_geom_bond_atom_site_label_1
_geom_bond_atom_site_label_2
_geom_bond_site_symmetry_2
_geom_bond_distance
_geom_bond_publ_flag
Ti1 N1 . 1.954(7) y
Ti1 Cl1 . 2.2517(19) y
Ti1 Cl2 . 2.262(2) y
Ti1 C11 . 2.300(6) y
Ti1 C12 . 2.327(7) ?
Ti1 C10 . 2.350(6) ?
Ti1 C14 . 2.452(6) ?
Ti1 C13 . 2.487(7) y
S1 O2 . 1.421(5) y
S1 O1 . 1.437(5) y
S1 N1 . 1.606(5) y
S1 C1 . 1.722(17) y
S1 C1' . 1.833(13) ?
N1 C8 . 1.478(8) ?
C1 C6 . 1.36(7) ?
C1 C2 . 1.376(19) ?
C2 C3 . 1.33(2) ?
C2 H2 . 0.9500 ?
C3 C4 . 1.38(3) ?
C3 H3 . 0.9500 ?
C4 C5 . 1.42(4) ?
C4 C7 . 1.50(2) ?
C5 C6 . 1.36(5) ?
C5 H5 . 0.9500 ?
C6 H6 . 0.9500 ?
C7 H7A . 0.9800 ?
C7 H7B . 0.9800 ?
C7 H7C . 0.9800 ?
C1' C2' . 1.3900 ?
C1' C6' . 1.40(10) ?
C2' C3' . 1.39(2) ?
C2' H2' . 0.9500 ?
C3' C4' . 1.37(3) ?
C3' H3' . 0.9500 ?
C4' C5' . 1.28(4) ?
C4' C7' . 1.51(3) ?
C5' C6' . 1.40(7) ?
C5' H5' . 0.9500 ?
C6' H6' . 0.9500 ?
C7' H7'A . 0.9800 ?
C7' H7'B . 0.9800 ?
C7' H7'C . 0.9800 ?
C8 C9 . 1.521(9) ?
C8 H8A . 0.9900 ?
C8 H8B . 0.9900 ?
C9 C10 . 1.495(9) ?
C9 H9A . 0.9900 ?
C9 H9B . 0.9900 ?
C10 C11 . 1.397(9) ?
C10 C14 . 1.420(9) ?
C11 C12 . 1.405(10) ?
C11 H11 . 1.0000 ?
C12 C13 . 1.431(10) ?
C12 H12 . 1.0000 ?
C13 C18 . 1.408(9) ?
C13 C14 . 1.431(9) ?
C14 C15 . 1.421(10) y
C15 C16 . 1.355(10) y
C15 H15 . 0.9500 ?
C16 C17 . 1.424(11) y
C16 H16 . 0.9500 ?
C17 C18 . 1.348(10) ?
C17 H17 . 0.9500 ?
C18 H18 . 0.9500 ?

loop_
_geom_torsion_atom_site_label_1
_geom_torsion_atom_site_label_2
_geom_torsion_atom_site_label_3
_geom_torsion_atom_site_label_4
_geom_torsion
N1 Ti1 S1 O2 -74.2(4)
Cl1 Ti1 S1 O2 159.8(3)
Cl2 Ti1 S1 O2 50.8(3)
C11 Ti1 S1 O2 -39.1(4)
C12 Ti1 S1 O2 -41.7(6)
C10 Ti1 S1 O2 -70.0(3)
C14 Ti1 S1 O2 -103.9(3)
C13 Ti1 S1 O2 -116.7(4)
N1 Ti1 S1 O1 -179.7(4)
Cl1 Ti1 S1 O1 54.4(2)
Cl2 Ti1 S1 O1 -54.7(2)
C11 Ti1 S1 O1 -144.6(3)
C12 Ti1 S1 O1 -147.2(5)
C10 Ti1 S1 O1 -175.5(3)
C14 Ti1 S1 O1 150.6(3)
C13 Ti1 S1 O1 137.8(4)
Cl1 Ti1 S1 N1 -126.0(3)
Cl2 Ti1 S1 N1 125.0(3)
C11 Ti1 S1 N1 35.1(4)
C12 Ti1 S1 N1 32.5(6)
C10 Ti1 S1 N1 4.1(4)
C14 Ti1 S1 N1 -29.7(4)
C13 Ti1 S1 N1 -42.5(4)
N1 Ti1 S1 C1 84.0(8)
Cl1 Ti1 S1 C1 -42.0(7)
Cl2 Ti1 S1 C1 -151.1(7)
C11 Ti1 S1 C1 119.1(8)
C12 Ti1 S1 C1 116.4(9)
C10 Ti1 S1 C1 88.1(8)
C14 Ti1 S1 C1 54.3(8)
C13 Ti1 S1 C1 41.4(8)
N1 Ti1 S1 C1' 77.7(7)
Cl1 Ti1 S1 C1' -48.2(6)
Cl2 Ti1 S1 C1' -157.3(6)
C11 Ti1 S1 C1' 112.8(6)
C12 Ti1 S1 C1' 110.2(8)
C10 Ti1 S1 C1' 81.9(6)
C14 Ti1 S1 C1' 48.0(6)
C13 Ti1 S1 C1' 35.2(7)
O2 S1 N1 C8 -53.9(6)
O1 S1 N1 C8 178.1(5)
C1 S1 N1 C8 62.9(8)
C1' S1 N1 C8 63.3(7)
Ti1 S1 N1 C8 177.8(7)
O2 S1 N1 Ti1 128.2(3)
O1 S1 N1 Ti1 0.3(4)
C1 S1 N1 Ti1 -114.9(6)
C1' S1 N1 Ti1 -114.6(5)
Cl1 Ti1 N1 C8 -117.3(6)
Cl2 Ti1 N1 C8 120.8(6)
C11 Ti1 N1 C8 31.9(6)
C12 Ti1 N1 C8 17.9(7)
C10 Ti1 N1 C8 6.9(6)
C14 Ti1 N1 C8 -24.3(6)
C13 Ti1 N1 C8 -23.1(7)
Cl1 Ti1 N1 S1 60.1(3)
Cl2 Ti1 N1 S1 -61.8(3)
C11 Ti1 N1 S1 -150.7(3)
C12 Ti1 N1 S1 -164.7(3)
C10 Ti1 N1 S1 -175.7(4)
C14 Ti1 N1 S1 153.1(3)
C13 Ti1 N1 S1 154.3(3)
O2 S1 C1 C6 28(4)
O1 S1 C1 C6 155(4)
N1 S1 C1 C6 -94(4)
C1' S1 C1 C6 -96(7)
Ti1 S1 C1 C6 -135(4)
O2 S1 C1 C2 -154.8(17)
O1 S1 C1 C2 -27(2)
N1 S1 C1 C2 83.4(19)
C1' S1 C1 C2 81(6)
Ti1 S1 C1 C2 42(2)
C6 C1 C2 C3 -5(5)
S1 C1 C2 C3 177.8(14)
C1 C2 C3 C4 5(3)
C2 C3 C4 C5 -5(4)
C2 C3 C4 C7 178.0(16)
C3 C4 C5 C6 4(7)
C7 C4 C5 C6 -178(5)
C4 C5 C6 C1 -5(10)
C2 C1 C6 C5 5(9)
S1 C1 C6 C5 -178(5)
O2 S1 C1' C2' -178.8(3)
O1 S1 C1' C2' -45.9(6)
N1 S1 C1' C2' 61.6(5)
C1 S1 C1' C2' -121(6)
Ti1 S1 C1' C2' 23.2(6)
O2 S1 C1' C6' 2(5)
O1 S1 C1' C6' 135(5)
N1 S1 C1' C6' -117(5)
C1 S1 C1' C6' 60(7)
Ti1 S1 C1' C6' -156(5)
C6' C1' C2' C3' -1(5)
S1 C1' C2' C3' 179.9(15)
C1' C2' C3' C4' -1(2)
C2' C3' C4' C5' 5(4)
C2' C3' C4' C7' -177.8(16)
C3' C4' C5' C6' -7(9)
C7' C4' C5' C6' 176(6)
C4' C5' C6' C1' 5(12)
C2' C1' C6' C5' 0(9)
S1 C1' C6' C5' 179(5)
S1 N1 C8 C9 160.2(5)
Ti1 N1 C8 C9 -22.5(8)
N1 C8 C9 C10 27.9(8)
C8 C9 C10 C11 -108.2(7)
C8 C9 C10 C14 65.5(8)
C8 C9 C10 Ti1 -25.8(7)
N1 Ti1 C10 C11 132.8(5)
Cl1 Ti1 C10 C11 -124.2(4)
Cl2 Ti1 C10 C11 27.0(5)
C12 Ti1 C10 C11 -37.2(4)
C14 Ti1 C10 C11 -113.7(6)
C13 Ti1 C10 C11 -78.0(4)
N1 Ti1 C10 C14 -113.5(4)
Cl1 Ti1 C10 C14 -10.5(5)
Cl2 Ti1 C10 C14 140.8(3)
C11 Ti1 C10 C14 113.7(6)
C12 Ti1 C10 C14 76.6(4)
C13 Ti1 C10 C14 35.8(4)
N1 Ti1 C10 C9 11.8(5)
Cl1 Ti1 C10 C9 114.7(4)
Cl2 Ti1 C10 C9 -94.0(5)
C11 Ti1 C10 C9 -121.0(7)
C12 Ti1 C10 C9 -158.2(6)
C14 Ti1 C10 C9 125.2(7)
C13 Ti1 C10 C9 161.0(6)
C14 C10 C11 C12 -3.3(7)
C9 C10 C11 C12 171.5(6)
Ti1 C10 C11 C12 65.4(5)
C14 C10 C11 Ti1 -68.8(4)
C9 C10 C11 Ti1 106.1(6)
N1 Ti1 C11 C10 -44.3(4)
Cl1 Ti1 C11 C10 88.8(5)
Cl2 Ti1 C11 C10 -156.4(4)
C12 Ti1 C11 C10 116.8(6)
C14 Ti1 C11 C10 38.1(4)
C13 Ti1 C11 C10 78.5(4)
N1 Ti1 C11 C12 -161.1(4)
Cl1 Ti1 C11 C12 -27.9(5)
Cl2 Ti1 C11 C12 86.8(4)
C10 Ti1 C11 C12 -116.8(6)
C14 Ti1 C11 C12 -78.7(4)
C13 Ti1 C11 C12 -38.3(4)
C10 C11 C12 C13 5.1(7)
Ti1 C11 C12 C13 71.3(5)
C10 C11 C12 Ti1 -66.1(5)
N1 Ti1 C12 C11 24.5(5)
Cl1 Ti1 C12 C11 161.4(4)
Cl2 Ti1 C12 C11 -90.7(4)
C10 Ti1 C12 C11 36.8(4)
C14 Ti1 C12 C11 77.5(4)
C13 Ti1 C12 C11 113.2(6)
N1 Ti1 C12 C13 -88.6(4)
Cl1 Ti1 C12 C13 48.2(4)
Cl2 Ti1 C12 C13 156.1(4)
C11 Ti1 C12 C13 -113.2(6)
C10 Ti1 C12 C13 -76.4(4)
C14 Ti1 C12 C13 -35.7(4)
C11 C12 C13 C18 176.7(7)
Ti1 C12 C13 C18 -117.3(7)
C11 C12 C13 C14 -4.8(7)
Ti1 C12 C13 C14 61.2(4)
C11 C12 C13 Ti1 -66.1(4)
N1 Ti1 C13 C18 -116.9(6)
Cl1 Ti1 C13 C18 -6.3(6)
Cl2 Ti1 C13 C18 100.7(6)
C11 Ti1 C13 C18 166.9(7)
C12 Ti1 C13 C18 127.5(8)
C10 Ti1 C13 C18 -151.2(7)
C14 Ti1 C13 C18 -114.7(8)
N1 Ti1 C13 C14 -2.2(5)
Cl1 Ti1 C13 C14 108.4(4)
Cl2 Ti1 C13 C14 -144.6(3)
C11 Ti1 C13 C14 -78.4(4)
C12 Ti1 C13 C14 -117.8(6)
C10 Ti1 C13 C14 -36.5(4)
N1 Ti1 C13 C12 115.5(4)
Cl1 Ti1 C13 C12 -133.8(4)
Cl2 Ti1 C13 C12 -26.9(4)
C11 Ti1 C13 C12 39.4(4)
C10 Ti1 C13 C12 81.3(4)
C14 Ti1 C13 C12 117.8(6)
C11 C10 C14 C15 -177.8(6)
C9 C10 C14 C15 7.5(11)
Ti1 C10 C14 C15 117.6(7)
C11 C10 C14 C13 0.2(7)
C9 C10 C14 C13 -174.5(6)
Ti1 C10 C14 C13 -64.3(4)
C11 C10 C14 Ti1 64.6(4)
C9 C10 C14 Ti1 -110.1(6)
C18 C13 C14 C10 -178.4(6)
C12 C13 C14 C10 2.8(7)
Ti1 C13 C14 C10 60.8(4)
C18 C13 C14 C15 -0.1(9)
C12 C13 C14 C15 -178.8(6)
Ti1 C13 C14 C15 -120.9(6)
C18 C13 C14 Ti1 120.8(6)
C12 C13 C14 Ti1 -57.9(4)
N1 Ti1 C14 C10 60.4(4)
Cl1 Ti1 C14 C10 171.7(4)
Cl2 Ti1 C14 C10 -62.2(5)
C11 Ti1 C14 C10 -38.8(4)
C12 Ti1 C14 C10 -81.2(4)
C13 Ti1 C14 C10 -117.6(6)
N1 Ti1 C14 C15 -66.4(6)
Cl1 Ti1 C14 C15 44.9(6)
Cl2 Ti1 C14 C15 170.9(5)
C11 Ti1 C14 C15 -165.6(7)
C12 Ti1 C14 C15 152.0(7)
C10 Ti1 C14 C15 -126.8(8)
C13 Ti1 C14 C15 115.5(7)
N1 Ti1 C14 C13 178.1(4)
Cl1 Ti1 C14 C13 -70.6(4)
Cl2 Ti1 C14 C13 55.4(5)
C11 Ti1 C14 C13 78.9(4)
C12 Ti1 C14 C13 36.5(4)
C10 Ti1 C14 C13 117.6(6)
C10 C14 C15 C16 178.1(6)
C13 C14 C15 C16 0.2(9)
Ti1 C14 C15 C16 -90.6(7)
C14 C15 C16 C17 -1.0(10)
C15 C16 C17 C18 1.7(10)
C16 C17 C18 C13 -1.5(10)
C14 C13 C18 C17 0.7(9)
C12 C13 C18 C17 179.0(7)
Ti1 C13 C18 C17 89.0(7)
